data_7212380
loop_
_publ_author_name
'Higham, Luke T.'
'Scott, Janet L.'
'Strauss, Christopher R.'

_publ_section_title
;
 Closing the cavity: reactive and light switchable dienone-ether
 macrocycles
;
_journal_issue 10
_journal_name_full CrystEngComm
_journal_page_first 2803
_journal_paper_doi 10.1039/b926132j
_journal_volume 12
_journal_year 2010
_chemical_formula_moiety '(C46 H44 O6)0.5 (C H Cl3)'
_chemical_formula_sum 'C24 H23 Cl3 O3'
_chemical_formula_weight 465.77
_chemical_name_common
;
(1E,11E,16Z,26Z)-3,4:9,10:18,19:24,25-Tetrabenzo-14,29-
dimethyl-5,8,20,23-tetraoxa-tricyclo(25.3.1.1(12,16))dotriaconta-
1,3,9,11,16,18,24,26-octaene-31,32-dione chloroform solvate
;
_chemical_name_systematic
;(1E,11E,16Z,26Z)-3,4:9,10:18,19:24,25-Tetrabenzo-14,29-dimethyl-5,8,20,23-
tetraoxa-tricyclo[25.3.1.1(12,16)]dotriaconta-1,3,9,11,16,18,24,26-octaene-
31,32-dione chloroform solvate
;
_space_group_IT_number 18
_symmetry_cell_setting orthorhombic
_symmetry_Int_Tables_number 18
_symmetry_space_group_name_Hall 'P 2 2ab'
_symmetry_space_group_name_H-M 'P 21 21 2'
_atom_sites_solution_hydrogens geom
_atom_sites_solution_primary direct
_atom_sites_solution_secondary difmap
_audit_creation_method SHELXL-97
_cell_angle_alpha 90.00
_cell_angle_beta 90.00
_cell_angle_gamma 90.00
_cell_formula_units_Z 4
_cell_length_a 15.7123(2)
_cell_length_b 17.7118(3)
_cell_length_c 8.1342(5)
_cell_measurement_temperature 123(2)
_cell_volume 2263.69(15)
_computing_cell_refinement 'Nonius collect'
_computing_data_collection 'Nonius collect'
_computing_data_reduction 'Nonius collect'
_computing_molecular_graphics X-seed
_computing_publication_material ciftab
_computing_structure_refinement 'SHELXL-97 (Sheldrick, 1997)'
_computing_structure_solution 'SHELXS-97 (Sheldrick, 1990)'
_diffrn_ambient_temperature 123(2)
_diffrn_measured_fraction_theta_full 0.928
_diffrn_measured_fraction_theta_max 0.928
_diffrn_measurement_device_type 'Enraf Nonius Kappa CCD'
_diffrn_measurement_method 'phi and omega scans'
_diffrn_radiation_monochromator graphite
_diffrn_radiation_probe x-ray
_diffrn_radiation_type MoK\a
_diffrn_radiation_wavelength 0.71073
_diffrn_reflns_av_R_equivalents 0.0313
_diffrn_reflns_av_sigmaI/netI 0.0630
_diffrn_reflns_limit_h_max 20
_diffrn_reflns_limit_h_min -20
_diffrn_reflns_limit_k_max 21
_diffrn_reflns_limit_k_min -22
_diffrn_reflns_limit_l_max 10
_diffrn_reflns_limit_l_min 0
_diffrn_reflns_number 7880
_diffrn_reflns_theta_full 27.87
_diffrn_reflns_theta_max 27.87
_diffrn_reflns_theta_min 3.40
_diffrn_source 'fine-focus sealed tube'
_exptl_absorpt_coefficient_mu 0.428
_exptl_absorpt_correction_T_max 0.9193
_exptl_absorpt_correction_T_min 0.8823
_exptl_crystal_colour orange
_exptl_crystal_density_diffrn 1.367
_exptl_crystal_density_method 'not measured'
_exptl_crystal_description blocks
_exptl_crystal_F_000 968
_exptl_crystal_size_max 0.30
_exptl_crystal_size_mid 0.20
_exptl_crystal_size_min 0.20
_refine_diff_density_max 0.256
_refine_diff_density_min -0.239
_refine_diff_density_rms 0.054
_refine_ls_abs_structure_details 'Flack H D (1983), Acta Cryst. A39, 876-881'
_refine_ls_abs_structure_Flack 0.44(5)
_refine_ls_extinction_method none
_refine_ls_goodness_of_fit_ref 1.021
_refine_ls_hydrogen_treatment mixed
_refine_ls_matrix_type full
_refine_ls_number_parameters 270
_refine_ls_number_reflns 4996
_refine_ls_number_restraints 0
_refine_ls_restrained_S_all 1.021
_refine_ls_R_factor_all 0.0688
_refine_ls_R_factor_gt 0.0414
_refine_ls_shift/su_max 0.000
_refine_ls_shift/su_mean 0.000
_refine_ls_structure_factor_coef Fsqd
_refine_ls_weighting_details 'calc w=1/[\s^2^(Fo^2^)+(0.0322P)^2^+0.3160P] where P=(Fo^2^+2Fc^2^)/3'
_refine_ls_weighting_scheme calc
_refine_ls_wR_factor_gt 0.0757
_refine_ls_wR_factor_ref 0.0841
_reflns_number_gt 3865
_reflns_number_total 4996
_reflns_threshold_expression >2sigma(I)
_cod_data_source_file b926132j.txt
_cod_data_source_block E,E,Z,Z_1_CHCl3
_cod_database_code 7212380

loop_
_symmetry_equiv_pos_as_xyz
'x, y, z'
'-x, -y, z'
'x+1/2, -y+1/2, -z'
'-x+1/2, y+1/2, -z'

loop_
_atom_site_label
_atom_site_type_symbol
_atom_site_fract_x
_atom_site_fract_y
_atom_site_fract_z
_atom_site_U_iso_or_equiv
_atom_site_adp_type
_atom_site_occupancy
_atom_site_symmetry_multiplicity
_atom_site_calc_flag
_atom_site_refinement_flags
_atom_site_disorder_assembly
_atom_site_disorder_group
Cl1 Cl -0.00148(4) 0.10198(4) 0.57130(9) 0.04642(19) Uani 1 1 d . . .
Cl2 Cl 0.03480(4) 0.24342(4) 0.73658(8) 0.04431(19) Uani 1 1 d . . .
Cl3 Cl -0.13235(4) 0.17617(4) 0.76025(8) 0.04406(18) Uani 1 1 d . . .
C1G C -0.04312(15) 0.18952(14) 0.6332(3) 0.0296(6) Uani 1 1 d . . .
H1G H -0.0615 0.2179 0.5330 0.036 Uiso 1 1 calc R . .
O3 O -0.01000(9) 0.41701(8) 0.32884(16) 0.0206(3) Uani 1 1 d . . .
O2 O -0.09224(8) 0.50468(10) 0.82858(16) 0.0197(3) Uani 1 1 d . . .
O1 O -0.14476(10) 0.31136(9) 0.48140(18) 0.0282(4) Uani 1 1 d . . .
C3 C -0.19890(13) 0.44994(13) 0.5958(2) 0.0189(5) Uani 1 1 d . A .
H3 H -0.1671 0.4146 0.6587 0.023 Uiso 1 1 calc R . .
C6 C -0.03691(14) 0.52663(13) 0.9611(2) 0.0208(5) Uani 1 1 d . . .
H6A H -0.0676 0.5238 1.0672 0.025 Uiso 1 1 calc R . .
H6B H -0.0169 0.5791 0.9449 0.025 Uiso 1 1 calc R . .
C7 C 0.02317(16) 0.46337(13) 0.4576(2) 0.0263(5) Uani 1 1 d . . .
H7A H 0.0847 0.4722 0.4400 0.032 Uiso 1 1 calc R . .
H7B H 0.0158 0.4378 0.5649 0.032 Uiso 1 1 calc R . .
C22 C 0.02155(15) 0.22892(14) 0.1671(3) 0.0273(6) Uani 1 1 d . . .
H22 H -0.0070 0.1947 0.0960 0.033 Uiso 1 1 calc R . .
C5 C -0.16436(13) 0.54748(13) 0.8040(3) 0.0193(5) Uani 1 1 d . A .
C2 C -0.21725(13) 0.42760(13) 0.4413(3) 0.0194(5) Uani 1 1 d . . .
C17 C -0.25444(15) 0.65373(14) 0.8544(3) 0.0302(6) Uani 1 1 d . . .
H17 H -0.2661 0.6992 0.9121 0.036 Uiso 1 1 calc R . .
C18 C -0.18112(15) 0.61352(13) 0.8895(3) 0.0240(5) Uani 1 1 d . . .
H18 H -0.1427 0.6310 0.9713 0.029 Uiso 1 1 calc R . .
C8 C 0.02805(13) 0.34848(13) 0.3039(2) 0.0194(5) Uani 1 1 d . . .
C21 C 0.09993(16) 0.20886(15) 0.2314(3) 0.0341(6) Uani 1 1 d . . .
H21 H 0.1241 0.1611 0.2063 0.041 Uiso 1 1 calc R . .
C16 C -0.31077(16) 0.62852(15) 0.7368(3) 0.0348(6) Uani 1 1 d . . .
H16 H -0.3608 0.6567 0.7132 0.042 Uiso 1 1 calc R . .
C20 C 0.14265(15) 0.25862(16) 0.3319(3) 0.0337(6) Uani 1 1 d . . .
H20 H 0.1965 0.2452 0.3764 0.040 Uiso 1 1 calc R . .
C1 C -0.17447(13) 0.35686(13) 0.3846(3) 0.0202(5) Uani 1 1 d . A .
C10 C -0.10019(13) 0.31675(13) 0.1296(3) 0.0219(5) Uani 1 1 d . A .
H10 H -0.1052 0.3080 0.0147 0.026 Uiso 1 1 calc R . .
C9 C -0.01636(13) 0.29759(12) 0.2036(2) 0.0198(5) Uani 1 1 d . . .
C15 C -0.29436(15) 0.56225(15) 0.6533(3) 0.0299(6) Uani 1 1 d . A .
H15 H -0.3343 0.5448 0.5743 0.036 Uiso 1 1 calc R . .
C4 C -0.22024(13) 0.52003(12) 0.6820(2) 0.0193(5) Uani 1 1 d . . .
C11 C -0.16932(14) 0.34460(13) 0.2032(3) 0.0227(5) Uani 1 1 d . . .
C14 C -0.2784(2) 0.4666(2) 0.3268(4) 0.0184(9) Uiso 0.70 1 d P A 1
H14A H -0.2728 0.5218 0.3426 0.022 Uiso 0.70 1 calc PR A 1
H14B H -0.3371 0.4523 0.3586 0.022 Uiso 0.70 1 calc PR A 1
C12 C -0.24772(15) 0.36802(15) 0.1097(3) 0.0328(6) Uani 1 1 d . A .
H12A H -0.2384 0.3607 -0.0096 0.039 Uiso 1 1 calc R B 1
H12B H -0.2966 0.3364 0.1437 0.039 Uiso 1 1 calc R B 1
C23 C -0.3452(3) 0.4754(3) 0.0482(5) 0.0258(11) Uiso 0.70 1 d P A 1
H23A H -0.3358 0.4679 -0.0698 0.039 Uiso 0.70 1 calc PR A 1
H23B H -0.3551 0.5291 0.0700 0.039 Uiso 0.70 1 calc PR A 1
H23C H -0.3949 0.4461 0.0833 0.039 Uiso 0.70 1 calc PR A 1
C19 C 0.10716(14) 0.32827(15) 0.3681(3) 0.0280(6) Uani 1 1 d . . .
H19 H 0.1369 0.3625 0.4371 0.034 Uiso 1 1 calc R . .
C13 C -0.2665(2) 0.4489(2) 0.1438(4) 0.0236(7) Uiso 0.70 1 d P A 1
H13 H -0.2169 0.4792 0.1040 0.028 Uiso 0.70 1 calc PR A 1
C23' C -0.3678(7) 0.4647(7) 0.0711(14) 0.032(3) Uiso 0.30 1 d P A 2
H23D H -0.4040 0.4270 0.0175 0.048 Uiso 0.30 1 calc PR A 2
H23E H -0.3364 0.4931 -0.0126 0.048 Uiso 0.30 1 calc PR A 2
H23F H -0.4034 0.4995 0.1349 0.048 Uiso 0.30 1 calc PR A 2
C13' C -0.3052(5) 0.4254(5) 0.1852(10) 0.0277(18) Uiso 0.30 1 d P A 2
H13' H -0.3421 0.3955 0.2615 0.033 Uiso 0.30 1 calc PR A 2
C14' C -0.2531(6) 0.4776(5) 0.3003(11) 0.025(2) Uiso 0.30 1 d P A 2
H14C H -0.2899 0.5179 0.3457 0.030 Uiso 0.30 1 calc PR A 2
H14D H -0.2059 0.5016 0.2387 0.030 Uiso 0.30 1 calc PR A 2

loop_
_atom_site_aniso_label
_atom_site_aniso_U_11
_atom_site_aniso_U_22
_atom_site_aniso_U_33
_atom_site_aniso_U_23
_atom_site_aniso_U_13
_atom_site_aniso_U_12
Cl1 0.0381(4) 0.0376(4) 0.0636(4) -0.0034(3) -0.0102(4) 0.0134(3)
Cl2 0.0439(4) 0.0553(5) 0.0337(3) -0.0007(3) -0.0043(3) -0.0186(3)
Cl3 0.0394(3) 0.0447(5) 0.0481(4) -0.0005(3) 0.0084(3) -0.0091(3)
C1G 0.0305(13) 0.0299(16) 0.0284(12) 0.0043(10) -0.0032(11) 0.0026(11)
O3 0.0214(8) 0.0186(9) 0.0217(7) -0.0017(6) -0.0041(7) -0.0035(7)
O2 0.0171(7) 0.0240(9) 0.0179(7) -0.0041(6) -0.0032(6) 0.0039(7)
O1 0.0300(9) 0.0229(10) 0.0315(8) 0.0046(7) 0.0030(8) 0.0052(8)
C3 0.0149(10) 0.0220(14) 0.0198(11) 0.0025(9) -0.0002(9) 0.0026(9)
C6 0.0177(10) 0.0299(15) 0.0147(9) -0.0052(8) -0.0003(10) -0.0006(9)
C7 0.0399(15) 0.0223(13) 0.0167(10) -0.0010(9) -0.0045(11) -0.0115(11)
C22 0.0294(13) 0.0255(15) 0.0270(11) -0.0046(10) 0.0084(11) -0.0018(10)
C5 0.0212(11) 0.0208(14) 0.0159(10) 0.0052(9) 0.0041(9) 0.0029(9)
C2 0.0157(10) 0.0194(13) 0.0233(11) 0.0029(9) -0.0009(10) -0.0016(9)
C17 0.0383(14) 0.0258(16) 0.0265(12) 0.0014(10) 0.0063(12) 0.0134(11)
C18 0.0290(12) 0.0211(14) 0.0221(11) -0.0009(9) 0.0047(11) 0.0033(10)
C8 0.0211(11) 0.0195(14) 0.0177(10) 0.0036(8) 0.0055(9) -0.0028(9)
C21 0.0318(13) 0.0295(16) 0.0411(14) 0.0008(12) 0.0148(13) 0.0092(11)
C16 0.0349(13) 0.0412(17) 0.0282(13) -0.0003(11) 0.0017(12) 0.0249(12)
C20 0.0202(11) 0.0454(19) 0.0356(13) 0.0087(12) 0.0046(12) 0.0052(12)
C1 0.0141(11) 0.0215(14) 0.0250(11) 0.0025(10) 0.0022(10) -0.0052(9)
C10 0.0262(12) 0.0192(14) 0.0202(10) -0.0063(9) -0.0014(10) -0.0045(10)
C9 0.0211(11) 0.0200(13) 0.0182(10) 0.0003(8) 0.0046(9) -0.0023(9)
C15 0.0258(12) 0.0451(18) 0.0188(11) -0.0028(10) -0.0035(10) 0.0128(12)
C4 0.0188(11) 0.0242(15) 0.0149(10) 0.0014(8) 0.0015(9) 0.0047(9)
C11 0.0214(11) 0.0202(14) 0.0264(11) -0.0048(9) -0.0055(10) -0.0031(9)
C12 0.0253(13) 0.0378(17) 0.0352(13) -0.0114(11) -0.0071(12) 0.0019(11)
C19 0.0223(12) 0.0338(17) 0.0279(12) 0.0030(11) 0.0009(10) -0.0054(11)

loop_
_atom_type_symbol
_atom_type_description
_atom_type_scat_dispersion_real
_atom_type_scat_dispersion_imag
_atom_type_scat_source
C C 0.0033 0.0016 'International Tables Vol C Tables 4.2.6.8 and 6.1.1.4'
H H 0.0000 0.0000 'International Tables Vol C Tables 4.2.6.8 and 6.1.1.4'
O O 0.0106 0.0060 'International Tables Vol C Tables 4.2.6.8 and 6.1.1.4'
Cl Cl 0.1484 0.1585 'International Tables Vol C Tables 4.2.6.8 and 6.1.1.4'

loop_
_geom_angle_atom_site_label_1
_geom_angle_atom_site_label_2
_geom_angle_atom_site_label_3
_geom_angle
_geom_angle_site_symmetry_3
Cl1 C1G Cl3 110.30(14) .
Cl1 C1G Cl2 110.82(13) .
Cl3 C1G Cl2 110.25(13) .
C8 O3 C7 117.30(16) .
C5 O2 C6 117.22(17) .
C2 C3 C4 130.2(2) .
O2 C6 C6 107.37(16) 2_565
O3 C7 C7 108.82(18) 2_565
C21 C22 C9 121.8(2) .
O2 C5 C18 123.2(2) .
O2 C5 C4 115.10(19) .
C18 C5 C4 121.70(19) .
C3 C2 C1 115.93(19) .
C3 C2 C14 125.3(2) .
C1 C2 C14 118.7(2) .
C3 C2 C14' 126.7(4) .
C1 C2 C14' 114.4(4) .
C14 C2 C14' 18.5(3) .
C16 C17 C18 120.7(2) .
C17 C18 C5 119.3(2) .
O3 C8 C19 124.2(2) .
O3 C8 C9 116.04(18) .
C19 C8 C9 119.8(2) .
C20 C21 C22 119.6(2) .
C17 C16 C15 119.8(2) .
C21 C20 C19 120.0(2) .
O1 C1 C11 121.4(2) .
O1 C1 C2 121.80(19) .
C11 C1 C2 116.80(19) .
C11 C10 C9 128.52(18) .
C22 C9 C8 118.4(2) .
C22 C9 C10 119.58(19) .
C8 C9 C10 121.99(19) .
C16 C15 C4 121.8(2) .
C15 C4 C5 116.7(2) .
C15 C4 C3 124.2(2) .
C5 C4 C3 119.09(18) .
C10 C11 C1 122.8(2) .
C10 C11 C12 122.7(2) .
C1 C11 C12 114.5(2) .
C2 C14 C13 115.4(3) .
C13 C12 C13' 31.6(3) .
C13 C12 C11 109.5(2) .
C13' C12 C11 118.4(3) .
C20 C19 C8 120.5(2) .
C12 C13 C14 113.6(3) .
C12 C13 C23 111.0(3) .
C14 C13 C23 109.4(3) .
C12 C13' C23' 116.9(7) .
C12 C13' C14' 109.6(6) .
C23' C13' C14' 115.9(8) .
C13' C14' C2 107.3(6) .

loop_
_geom_bond_atom_site_label_1
_geom_bond_atom_site_label_2
_geom_bond_distance
_geom_bond_site_symmetry_2
Cl1 C1G 1.757(3) .
Cl2 C1G 1.765(2) .
Cl3 C1G 1.758(2) .
O3 C8 1.368(3) .
O3 C7 1.430(2) .
O2 C5 1.378(3) .
O2 C6 1.438(2) .
O1 C1 1.220(3) .
C3 C2 1.349(3) .
C3 C4 1.464(3) .
C6 C6 1.495(4) 2_565
C7 C7 1.488(5) 2_565
C22 C21 1.384(3) .
C22 C9 1.386(3) .
C5 C18 1.386(3) .
C5 C4 1.411(3) .
C2 C1 1.495(3) .
C2 C14 1.506(4) .
C2 C14' 1.555(8) .
C17 C16 1.378(3) .
C17 C18 1.384(3) .
C8 C19 1.395(3) .
C8 C9 1.402(3) .
C21 C20 1.377(4) .
C16 C15 1.380(3) .
C20 C19 1.385(3) .
C1 C11 1.493(3) .
C10 C11 1.335(3) .
C10 C9 1.488(3) .
C15 C4 1.404(3) .
C11 C12 1.506(3) .
C14 C13 1.532(5) .
C12 C13 1.489(4) .
C12 C13' 1.491(8) .
C23 C13 1.534(5) .
C23' C13' 1.522(13) .
C13' C14' 1.550(11) .

loop_
_geom_torsion_atom_site_label_1
_geom_torsion_atom_site_label_2
_geom_torsion_atom_site_label_3
_geom_torsion_atom_site_label_4
_geom_torsion
_geom_torsion_site_symmetry_4
C5 O2 C6 C6 -178.85(18) 2_565
C8 O3 C7 C7 176.61(18) 2_565
C6 O2 C5 C18 6.3(3) .
C6 O2 C5 C4 -174.81(18) .
C4 C3 C2 C1 171.3(2) .
C4 C3 C2 C14 -10.8(4) .
C4 C3 C2 C14' 12.1(6) .
C16 C17 C18 C5 0.5(3) .
O2 C5 C18 C17 178.7(2) .
C4 C5 C18 C17 -0.1(3) .
C7 O3 C8 C19 -15.2(3) .
C7 O3 C8 C9 166.42(17) .
C9 C22 C21 C20 -1.3(3) .
C18 C17 C16 C15 0.3(4) .
C22 C21 C20 C19 0.0(3) .
C3 C2 C1 O1 19.6(3) .
C14 C2 C1 O1 -158.5(3) .
C14' C2 C1 O1 -178.6(4) .
C3 C2 C1 C11 -160.0(2) .
C14 C2 C1 C11 21.9(3) .
C14' C2 C1 C11 1.8(5) .
C21 C22 C9 C8 2.2(3) .
C21 C22 C9 C10 179.2(2) .
O3 C8 C9 C22 176.51(18) .
C19 C8 C9 C22 -1.9(3) .
O3 C8 C9 C10 -0.4(3) .
C19 C8 C9 C10 -178.86(19) .
C11 C10 C9 C22 132.8(3) .
C11 C10 C9 C8 -50.3(3) .
C17 C16 C15 C4 -1.5(4) .
C16 C15 C4 C5 1.8(3) .
C16 C15 C4 C3 -179.2(2) .
O2 C5 C4 C15 -179.91(19) .
C18 C5 C4 C15 -1.0(3) .
O2 C5 C4 C3 1.0(3) .
C18 C5 C4 C3 179.94(19) .
C2 C3 C4 C15 31.5(4) .
C2 C3 C4 C5 -149.6(2) .
C9 C10 C11 C1 -4.2(4) .
C9 C10 C11 C12 174.3(2) .
O1 C1 C11 C10 -40.3(3) .
C2 C1 C11 C10 139.4(2) .
O1 C1 C11 C12 141.2(2) .
C2 C1 C11 C12 -39.2(3) .
C3 C2 C14 C13 159.6(3) .
C1 C2 C14 C13 -22.5(4) .
C14' C2 C14 C13 58.6(12) .
C10 C11 C12 C13 -122.0(3) .
C1 C11 C12 C13 56.6(3) .
C10 C11 C12 C13' -155.3(5) .
C1 C11 C12 C13' 23.3(5) .
C21 C20 C19 C8 0.3(3) .
O3 C8 C19 C20 -177.6(2) .
C9 C8 C19 C20 0.7(3) .
C13' C12 C13 C14 55.6(6) .
C11 C12 C13 C14 -57.2(4) .
C13' C12 C13 C23 -68.2(6) .
C11 C12 C13 C23 179.0(3) .
C2 C14 C13 C12 41.0(5) .
C2 C14 C13 C23 165.7(3) .
C13 C12 C13' C23' 81.4(9) .
C11 C12 C13' C23' 162.4(6) .
C13 C12 C13' C14' -53.0(6) .
C11 C12 C13' C14' 28.0(8) .
C12 C13' C14' C2 -63.4(8) .
C23' C13' C14' C2 161.7(7) .
C3 C2 C14' C13' -151.6(5) .
C1 C2 C14' C13' 48.9(8) .
C14 C2 C14' C13' -59.0(11) .
